data_4103723
loop_
_publ_author_name
'L. Jonas L. H\"aller'
'Michael J. Page'
'Stefan Erhardt'
'Stuart A. Macgregor'
'Mary F. Mahon'
'M. Abu Naser'
'Andrea V\'elez'
'Michael K. Whittlesey'

_publ_section_title
;
 Experimental and Computational Investigation of C-N Bond Activation in
 Ruthenium N-Heterocyclic Carbene Complexes
;
_journal_name_full 'Journal of the American Chemical Society'
_journal_page_first 18408
_journal_page_last 18416
_journal_paper_doi 10.1021/ja109702h
_journal_volume 132
_journal_year 2010
_chemical_formula_sum 'C38 H44 N2 O P2 Ru'
_chemical_formula_weight 707.76
_chemical_name_systematic
;
 ?
;
_space_group_IT_number 2
_symmetry_cell_setting triclinic
_symmetry_space_group_name_Hall '-P 1'
_symmetry_space_group_name_H-M 'P -1'
_atom_sites_solution_hydrogens geom
_atom_sites_solution_primary direct
_atom_sites_solution_secondary difmap
_audit_creation_method SHELXL-97
_cell_angle_alpha 99.643(1)
_cell_angle_beta 94.862(1)
_cell_angle_gamma 104.426(1)
_cell_formula_units_Z 2
_cell_length_a 11.2630(2)
_cell_length_b 12.6030(2)
_cell_length_c 12.7410(2)
_cell_measurement_reflns_used 21125
_cell_measurement_temperature 150(2)
_cell_measurement_theta_max 30.034
_cell_measurement_theta_min 2.910
_cell_volume 1711.56(5)
_computing_cell_refinement 'HKL Scalepack (Otwinowski & Minor 1997)'
_computing_data_collection 'Collect (Bruker AXS BV, 1997-2004)'
_computing_data_reduction 'Denzo & Scalepack (Otwinowski & Minor, 1997)'
_computing_molecular_graphics 'ORTEX (P.McArdle, 1995)'
_computing_publication_material 'SHELXL-97/2 (Sheldrick,1997)'
_computing_structure_refinement 'SHELXL-97 (Sheldrick, 1997)'
_computing_structure_solution 'SHELXS-97 (Sheldrick, 1990)'
_diffrn_ambient_temperature 150(2)
_diffrn_measured_fraction_theta_full 0.993
_diffrn_measured_fraction_theta_max 0.993
_diffrn_measurement_device_type '95mm CCD camera on \k-goniostat'
_diffrn_measurement_method CCD
_diffrn_radiation_monochromator graphite
_diffrn_radiation_source 'fine-focus sealed tube'
_diffrn_radiation_type MoK\a
_diffrn_radiation_wavelength 0.71073
_diffrn_reflns_av_R_equivalents 0.0861
_diffrn_reflns_av_sigmaI/netI 0.0923
_diffrn_reflns_limit_h_max 15
_diffrn_reflns_limit_h_min -15
_diffrn_reflns_limit_k_max 17
_diffrn_reflns_limit_k_min -17
_diffrn_reflns_limit_l_max 17
_diffrn_reflns_limit_l_min -17
_diffrn_reflns_number 37121
_diffrn_reflns_theta_full 30.00
_diffrn_reflns_theta_max 30.00
_diffrn_reflns_theta_min 3.88
_exptl_absorpt_coefficient_mu 0.584
_exptl_absorpt_correction_T_max 0.89
_exptl_absorpt_correction_T_min 0.79
_exptl_absorpt_correction_type multi-scan
_exptl_absorpt_process_details
;
multi-scan from symmetry-related measurements 
 Sortav (Blessing 1995)
;
_exptl_crystal_colour Colourless
_exptl_crystal_density_diffrn 1.373
_exptl_crystal_density_method 'not measured'
_exptl_crystal_description Block
_exptl_crystal_F_000 736
_exptl_crystal_size_max 0.30
_exptl_crystal_size_mid 0.25
_exptl_crystal_size_min 0.25
_refine_diff_density_max 0.597
_refine_diff_density_min -0.919
_refine_diff_density_rms 0.111
_refine_ls_extinction_coef 0.0055(7)
_refine_ls_extinction_expression Fc^*^=kFc[1+0.001xFc^2^\l^3^/sin(2\q)]^-1/4^
_refine_ls_extinction_method SHELXL
_refine_ls_goodness_of_fit_ref 0.984
_refine_ls_hydrogen_treatment mixed
_refine_ls_matrix_type full
_refine_ls_number_parameters 416
_refine_ls_number_reflns 9889
_refine_ls_number_restraints 4
_refine_ls_restrained_S_all 0.984
_refine_ls_R_factor_all 0.0797
_refine_ls_R_factor_gt 0.0430
_refine_ls_shift/su_max 0.001
_refine_ls_shift/su_mean 0.000
_refine_ls_structure_factor_coef Fsqd
_refine_ls_weighting_details 'calc w=1/[\s^2^(Fo^2^)+(0.0432P)^2^+0.0000P] where P=(Fo^2^+2Fc^2^)/3'
_refine_ls_weighting_scheme calc
_refine_ls_wR_factor_gt 0.0837
_refine_ls_wR_factor_ref 0.0939
_reflns_number_gt 7010
_reflns_number_total 9889
_reflns_threshold_expression >2sigma(I)
_cod_data_source_file ja109702h_si_002_1.cif
_cod_data_source_block h08mkw10
_cod_depositor_comments
;
The following automatic conversions were performed:

'_exptl_absorpt_correction_type' value 'multi-Scan' changed to
'multi-scan' according to the built-in table from CIF Core dictionary
named 'cif_core.dic' version 2.4.1 from 2010-06-29.

Automatic conversion script
Id: cif_fix_values 1715 2011-07-08 13:25:40Z adriana 
;
_cod_database_code 4103723

loop_
_symmetry_equiv_pos_as_xyz
'x, y, z'
'-x, -y, -z'

loop_
_atom_site_label
_atom_site_type_symbol
_atom_site_fract_x
_atom_site_fract_y
_atom_site_fract_z
_atom_site_U_iso_or_equiv
_atom_site_adp_type
_atom_site_occupancy
_atom_site_symmetry_multiplicity
_atom_site_calc_flag
_atom_site_refinement_flags
Ru1 Ru 0.292711(16) 0.284678(16) 0.767920(14) 0.01637(7) Uani 1 1 d D
P1 P 0.09994(5) 0.24557(5) 0.66333(5) 0.01821(13) Uani 1 1 d .
P2 P 0.25377(5) 0.09418(5) 0.74938(5) 0.01828(13) Uani 1 1 d .
O1 O 0.47108(15) 0.29833(16) 0.60258(14) 0.0307(4) Uani 1 1 d .
N1 N 0.29636(16) 0.49336(16) 0.91440(15) 0.0191(4) Uani 1 1 d .
N2 N 0.34276(17) 0.54700(16) 0.76806(15) 0.0206(4) Uani 1 1 d .
C1 C 0.3990(2) 0.29202(19) 0.66328(18) 0.0193(5) Uani 1 1 d .
C2 C 0.31678(19) 0.45459(19) 0.81310(17) 0.0170(5) Uani 1 1 d .
C3 C 0.3086(2) 0.6073(2) 0.93266(19) 0.0231(5) Uani 1 1 d .
C4 C 0.3378(2) 0.6425(2) 0.84149(19) 0.0236(5) Uani 1 1 d .
C5 C 0.2582(2) 0.4133(2) 0.98601(19) 0.0217(5) Uani 1 1 d D
C6 C 0.19990(17) 0.2986(2) 0.91350(18) 0.0206(5) Uani 1 1 d D
C7 C 0.3684(2) 0.4159(2) 1.06558(19) 0.0275(6) Uani 1 1 d .
H7A H 0.4290 0.3872 1.0268 0.041 Uiso 1 1 calc R
H7B H 0.3403 0.3691 1.1176 0.041 Uiso 1 1 calc R
H7C H 0.4068 0.4929 1.1035 0.041 Uiso 1 1 calc R
C8 C 0.2925(3) 0.6723(2) 1.0372(2) 0.0317(6) Uani 1 1 d .
H8A H 0.3509 0.6637 1.0946 0.048 Uiso 1 1 calc R
H8B H 0.2078 0.6445 1.0526 0.048 Uiso 1 1 calc R
H8C H 0.3083 0.7515 1.0331 0.048 Uiso 1 1 calc R
C9 C 0.3635(3) 0.7582(2) 0.8205(2) 0.0398(7) Uani 1 1 d .
H9A H 0.3020 0.7612 0.7626 0.060 Uiso 1 1 calc R
H9B H 0.4464 0.7798 0.7992 0.060 Uiso 1 1 calc R
H9C H 0.3589 0.8098 0.8858 0.060 Uiso 1 1 calc R
C10 C 0.3618(2) 0.5399(2) 0.65417(18) 0.0237(5) Uani 1 1 d .
H10 H 0.3526 0.4593 0.6241 0.028 Uiso 1 1 calc R
C11 C 0.4931(2) 0.6027(3) 0.6425(2) 0.0348(6) Uani 1 1 d .
H11A H 0.5064 0.6826 0.6708 0.052 Uiso 1 1 calc R
H11B H 0.5046 0.5914 0.5664 0.052 Uiso 1 1 calc R
H11C H 0.5525 0.5744 0.6827 0.052 Uiso 1 1 calc R
C12 C 0.2626(2) 0.5738(2) 0.5893(2) 0.0342(6) Uani 1 1 d .
H12A H 0.1807 0.5318 0.6009 0.051 Uiso 1 1 calc R
H12B H 0.2714 0.5576 0.5128 0.051 Uiso 1 1 calc R
H12C H 0.2719 0.6540 0.6123 0.051 Uiso 1 1 calc R
C13 C -0.0207(2) 0.3151(2) 0.69813(18) 0.0221(5) Uani 1 1 d .
C14 C 0.0126(2) 0.4237(2) 0.7568(2) 0.0263(6) Uani 1 1 d .
H14 H 0.0973 0.4595 0.7821 0.032 Uiso 1 1 calc R
C15 C -0.0760(2) 0.4813(2) 0.7791(2) 0.0308(6) Uani 1 1 d .
H15 H -0.0521 0.5552 0.8203 0.037 Uiso 1 1 calc R
C16 C -0.1992(2) 0.4297(3) 0.7407(2) 0.0341(7) Uani 1 1 d .
H16 H -0.2598 0.4693 0.7533 0.041 Uiso 1 1 calc R
C17 C -0.2336(2) 0.3222(3) 0.6848(2) 0.0341(7) Uani 1 1 d .
H17 H -0.3185 0.2865 0.6602 0.041 Uiso 1 1 calc R
C18 C -0.1456(2) 0.2646(2) 0.6636(2) 0.0283(6) Uani 1 1 d .
H18 H -0.1710 0.1896 0.6250 0.034 Uiso 1 1 calc R
C19 C 0.0955(2) 0.2476(2) 0.51844(18) 0.0200(5) Uani 1 1 d .
C20 C 0.0173(2) 0.2955(2) 0.46265(19) 0.0255(5) Uani 1 1 d .
H20 H -0.0405 0.3262 0.4989 0.031 Uiso 1 1 calc R
C21 C 0.0230(2) 0.2990(2) 0.3546(2) 0.0325(6) Uani 1 1 d .
H21 H -0.0312 0.3315 0.3177 0.039 Uiso 1 1 calc R
C22 C 0.1066(2) 0.2557(2) 0.3005(2) 0.0313(6) Uani 1 1 d .
H22 H 0.1109 0.2590 0.2269 0.038 Uiso 1 1 calc R
C23 C 0.1844(2) 0.2073(2) 0.3545(2) 0.0280(6) Uani 1 1 d .
H23 H 0.2414 0.1763 0.3176 0.034 Uiso 1 1 calc R
C24 C 0.1795(2) 0.2040(2) 0.46234(19) 0.0238(5) Uani 1 1 d .
H24 H 0.2343 0.1715 0.4987 0.029 Uiso 1 1 calc R
C25 C 0.0197(2) 0.0977(2) 0.66478(19) 0.0226(5) Uani 1 1 d .
H25A H -0.0162 0.0935 0.7327 0.027 Uiso 1 1 calc R
H25B H -0.0485 0.0691 0.6045 0.027 Uiso 1 1 calc R
C26 C 0.1110(2) 0.0259(2) 0.65442(18) 0.0222(5) Uani 1 1 d .
H26A H 0.1317 0.0153 0.5800 0.027 Uiso 1 1 calc R
H26B H 0.0727 -0.0485 0.6699 0.027 Uiso 1 1 calc R
C27 C 0.3656(2) 0.0246(2) 0.69185(18) 0.0205(5) Uani 1 1 d .
C28 C 0.3301(2) -0.0762(2) 0.61899(19) 0.0257(5) Uani 1 1 d .
H28 H 0.2447 -0.1130 0.5988 0.031 Uiso 1 1 calc R
C29 C 0.4178(2) -0.1240(2) 0.5752(2) 0.0305(6) Uani 1 1 d .
H29 H 0.3925 -0.1924 0.5245 0.037 Uiso 1 1 calc R
C30 C 0.5415(3) -0.0720(2) 0.6055(2) 0.0328(6) Uani 1 1 d .
H30 H 0.6016 -0.1047 0.5757 0.039 Uiso 1 1 calc R
C31 C 0.5787(2) 0.0275(2) 0.6793(2) 0.0322(6) Uani 1 1 d .
H31 H 0.6643 0.0625 0.7010 0.039 Uiso 1 1 calc R
C32 C 0.4913(2) 0.0764(2) 0.72151(19) 0.0253(5) Uani 1 1 d .
H32 H 0.5172 0.1456 0.7710 0.030 Uiso 1 1 calc R
C33 C 0.2299(2) 0.0322(2) 0.86928(19) 0.0224(5) Uani 1 1 d .
C34 C 0.3275(2) 0.0606(2) 0.9523(2) 0.0335(6) Uani 1 1 d .
H34 H 0.4038 0.1101 0.9450 0.040 Uiso 1 1 calc R
C35 C 0.3155(3) 0.0180(3) 1.0455(2) 0.0427(7) Uani 1 1 d .
H35 H 0.3835 0.0376 1.1009 0.051 Uiso 1 1 calc R
C36 C 0.2043(3) -0.0532(3) 1.0577(2) 0.0383(7) Uani 1 1 d .
H36 H 0.1956 -0.0827 1.1214 0.046 Uiso 1 1 calc R
C37 C 0.1070(3) -0.0808(3) 0.9770(2) 0.0429(8) Uani 1 1 d .
H37 H 0.0300 -0.1290 0.9848 0.052 Uiso 1 1 calc R
C38 C 0.12126(17) -0.0380(2) 0.8834(2) 0.0338(6) Uani 1 1 d .
H38 H 0.0533 -0.0582 0.8278 0.041 Uiso 1 1 calc R
H6B H 0.1177 0.2915 0.9080 0.022(7) Uiso 1 1 d RD
H1 H 0.4138(13) 0.301(2) 0.8511(14) 0.029(7) Uiso 1 1 d D
H5 H 0.2004(16) 0.4362(19) 1.0215(16) 0.021(6) Uiso 1 1 d D
H6A H 0.208(2) 0.2489(16) 0.9550(17) 0.026(7) Uiso 1 1 d D

loop_
_atom_site_aniso_label
_atom_site_aniso_U_11
_atom_site_aniso_U_22
_atom_site_aniso_U_33
_atom_site_aniso_U_23
_atom_site_aniso_U_13
_atom_site_aniso_U_12
Ru1 0.01587(11) 0.01648(11) 0.01653(10) 0.00258(7) 0.00135(7) 0.00460(7)
P1 0.0158(3) 0.0196(3) 0.0193(3) 0.0033(3) 0.0019(2) 0.0055(2)
P2 0.0200(3) 0.0176(3) 0.0173(3) 0.0027(2) 0.0014(2) 0.0060(2)
O1 0.0235(9) 0.0424(12) 0.0329(10) 0.0143(9) 0.0124(8) 0.0137(8)
N1 0.0213(10) 0.0168(11) 0.0188(10) 0.0022(8) 0.0021(8) 0.0056(8)
N2 0.0259(11) 0.0177(11) 0.0185(10) 0.0048(8) 0.0045(8) 0.0050(8)
C1 0.0188(12) 0.0173(12) 0.0224(12) 0.0041(10) -0.0030(9) 0.0079(9)
C2 0.0144(11) 0.0188(12) 0.0169(11) 0.0021(9) -0.0006(8) 0.0046(9)
C3 0.0262(13) 0.0188(13) 0.0238(13) 0.0011(10) 0.0029(10) 0.0072(10)
C4 0.0289(13) 0.0187(13) 0.0237(13) 0.0036(10) 0.0039(10) 0.0076(10)
C5 0.0243(13) 0.0244(14) 0.0199(12) 0.0078(10) 0.0083(10) 0.0091(10)
C6 0.0239(13) 0.0194(13) 0.0196(12) 0.0057(10) 0.0049(9) 0.0063(10)
C7 0.0335(14) 0.0282(15) 0.0206(13) 0.0050(11) 0.0005(10) 0.0089(11)
C8 0.0481(17) 0.0227(14) 0.0253(14) 0.0010(11) 0.0071(12) 0.0131(12)
C9 0.066(2) 0.0205(15) 0.0334(16) 0.0053(12) 0.0137(14) 0.0102(13)
C10 0.0315(13) 0.0245(14) 0.0181(12) 0.0074(10) 0.0060(10) 0.0100(10)
C11 0.0358(15) 0.0425(18) 0.0296(14) 0.0139(13) 0.0108(11) 0.0104(13)
C12 0.0425(16) 0.0340(17) 0.0263(14) 0.0093(12) -0.0003(12) 0.0101(13)
C13 0.0193(12) 0.0293(14) 0.0214(12) 0.0081(11) 0.0041(9) 0.0106(10)
C14 0.0234(13) 0.0293(15) 0.0300(14) 0.0098(11) 0.0064(10) 0.0107(11)
C15 0.0347(15) 0.0325(16) 0.0341(15) 0.0125(12) 0.0133(12) 0.0184(12)
C16 0.0329(15) 0.053(2) 0.0311(14) 0.0189(14) 0.0138(12) 0.0279(14)
C17 0.0228(14) 0.054(2) 0.0296(14) 0.0095(14) 0.0050(11) 0.0160(13)
C18 0.0239(13) 0.0353(16) 0.0252(13) 0.0028(12) 0.0024(10) 0.0094(11)
C19 0.0171(11) 0.0199(13) 0.0204(12) 0.0037(10) -0.0006(9) 0.0014(9)
C20 0.0247(13) 0.0279(15) 0.0266(13) 0.0087(11) 0.0056(10) 0.0090(10)
C21 0.0350(15) 0.0359(17) 0.0309(15) 0.0163(13) 0.0015(11) 0.0122(12)
C22 0.0327(15) 0.0358(17) 0.0242(13) 0.0137(12) 0.0065(11) 0.0011(12)
C23 0.0228(13) 0.0343(16) 0.0260(13) 0.0045(11) 0.0074(10) 0.0056(11)
C24 0.0196(12) 0.0278(14) 0.0237(13) 0.0044(11) 0.0000(9) 0.0071(10)
C25 0.0184(12) 0.0214(13) 0.0255(13) 0.0042(10) -0.0011(9) 0.0023(9)
C26 0.0245(12) 0.0199(13) 0.0201(12) 0.0030(10) 0.0002(9) 0.0035(10)
C27 0.0265(13) 0.0191(13) 0.0199(12) 0.0066(10) 0.0057(9) 0.0105(10)
C28 0.0327(14) 0.0215(14) 0.0252(13) 0.0070(11) 0.0060(10) 0.0089(10)
C29 0.0455(17) 0.0255(15) 0.0264(13) 0.0071(11) 0.0107(12) 0.0167(12)
C30 0.0448(17) 0.0371(17) 0.0309(14) 0.0173(13) 0.0154(12) 0.0268(13)
C31 0.0291(14) 0.0388(17) 0.0340(15) 0.0139(13) 0.0063(11) 0.0134(12)
C32 0.0270(13) 0.0237(14) 0.0252(13) 0.0027(11) -0.0003(10) 0.0095(10)
C33 0.0278(13) 0.0191(13) 0.0224(12) 0.0037(10) 0.0043(10) 0.0100(10)
C34 0.0337(15) 0.0376(17) 0.0266(14) 0.0112(12) -0.0005(11) 0.0031(12)
C35 0.0496(18) 0.050(2) 0.0285(15) 0.0124(14) -0.0027(13) 0.0121(15)
C36 0.0568(19) 0.0417(18) 0.0251(14) 0.0167(13) 0.0117(13) 0.0204(15)
C37 0.0436(17) 0.047(2) 0.0392(17) 0.0192(15) 0.0127(14) 0.0038(14)
C38 0.0335(15) 0.0364(17) 0.0293(14) 0.0104(13) 0.0028(11) 0.0029(12)

loop_
_atom_type_symbol
_atom_type_description
_atom_type_scat_dispersion_real
_atom_type_scat_dispersion_imag
_atom_type_scat_source
C C 0.0033 0.0016 'International Tables Vol C Tables 4.2.6.8 and 6.1.1.4'
H H 0.0000 0.0000 'International Tables Vol C Tables 4.2.6.8 and 6.1.1.4'
N N 0.0061 0.0033 'International Tables Vol C Tables 4.2.6.8 and 6.1.1.4'
O O 0.0106 0.0060 'International Tables Vol C Tables 4.2.6.8 and 6.1.1.4'
P P 0.1023 0.0942 'International Tables Vol C Tables 4.2.6.8 and 6.1.1.4'
Ru Ru -1.2594 0.8363 'International Tables Vol C Tables 4.2.6.8 and 6.1.1.4'

loop_
_geom_angle_atom_site_label_1
_geom_angle_atom_site_label_2
_geom_angle_atom_site_label_3
_geom_angle
C1 Ru1 C2 96.69(9)
C1 Ru1 C6 168.40(9)
C2 Ru1 C6 76.92(9)
C1 Ru1 P2 93.54(7)
C2 Ru1 P2 169.02(6)
C6 Ru1 P2 92.32(7)
C1 Ru1 P1 101.49(7)
C2 Ru1 P1 96.62(6)
C6 Ru1 P1 88.96(5)
P2 Ru1 P1 85.21(2)
C1 Ru1 H1 85.7(8)
C2 Ru1 H1 86.8(9)
C6 Ru1 H1 84.3(8)
P2 Ru1 H1 90.0(9)
P1 Ru1 H1 171.6(9)
C13 P1 C19 101.04(11)
C13 P1 C25 101.10(11)
C19 P1 C25 102.95(11)
C13 P1 Ru1 123.81(8)
C19 P1 Ru1 118.61(7)
C25 P1 Ru1 106.30(8)
C33 P2 C27 100.88(11)
C33 P2 C26 104.87(11)
C27 P2 C26 102.20(11)
C33 P2 Ru1 118.57(8)
C27 P2 Ru1 119.03(8)
C26 P2 Ru1 109.29(8)
C2 N1 C3 111.65(19)
C2 N1 C5 119.30(19)
C3 N1 C5 128.93(19)
C2 N2 C4 110.87(19)
C2 N2 C10 121.7(2)
C4 N2 C10 127.2(2)
O1 C1 Ru1 176.06(19)
N1 C2 N2 104.2(2)
N1 C2 Ru1 117.29(16)
N2 C2 Ru1 138.36(17)
C4 C3 N1 107.1(2)
C4 C3 C8 129.7(2)
N1 C3 C8 123.2(2)
C3 C4 N2 106.2(2)
C3 C4 C9 128.2(2)
N2 C4 C9 125.6(2)
N1 C5 C7 110.24(19)
N1 C5 C6 106.90(18)
C7 C5 C6 113.7(2)
N1 C5 H5 106.0(16)
C7 C5 H5 109.9(15)
C6 C5 H5 109.8(16)
C5 C6 Ru1 109.51(14)
C5 C6 H6B 104.5
Ru1 C6 H6B 120.4
C5 C6 H6A 105.0(16)
Ru1 C6 H6A 114.5(16)
H6B C6 H6A 101.6
C5 C7 H7A 109.5
C5 C7 H7B 109.5
H7A C7 H7B 109.5
C5 C7 H7C 109.5
H7A C7 H7C 109.5
H7B C7 H7C 109.5
C3 C8 H8A 109.5
C3 C8 H8B 109.5
H8A C8 H8B 109.5
C3 C8 H8C 109.5
H8A C8 H8C 109.5
H8B C8 H8C 109.5
C4 C9 H9A 109.5
C4 C9 H9B 109.5
H9A C9 H9B 109.5
C4 C9 H9C 109.5
H9A C9 H9C 109.5
H9B C9 H9C 109.5
N2 C10 C12 112.1(2)
N2 C10 C11 111.5(2)
C12 C10 C11 113.3(2)
N2 C10 H10 106.5
C12 C10 H10 106.5
C11 C10 H10 106.5
C10 C11 H11A 109.5
C10 C11 H11B 109.5
H11A C11 H11B 109.5
C10 C11 H11C 109.5
H11A C11 H11C 109.5
H11B C11 H11C 109.5
C10 C12 H12A 109.5
C10 C12 H12B 109.5
H12A C12 H12B 109.5
C10 C12 H12C 109.5
H12A C12 H12C 109.5
H12B C12 H12C 109.5
C14 C13 C18 118.0(2)
C14 C13 P1 119.66(17)
C18 C13 P1 122.30(19)
C13 C14 C15 121.1(2)
C13 C14 H14 119.4
C15 C14 H14 119.4
C16 C15 C14 119.4(3)
C16 C15 H15 120.3
C14 C15 H15 120.3
C17 C16 C15 120.1(2)
C17 C16 H16 120.0
C15 C16 H16 120.0
C16 C17 C18 120.5(2)
C16 C17 H17 119.8
C18 C17 H17 119.8
C17 C18 C13 120.9(3)
C17 C18 H18 119.6
C13 C18 H18 119.6
C20 C19 C24 117.8(2)
C20 C19 P1 123.78(18)
C24 C19 P1 118.31(17)
C21 C20 C19 120.8(2)
C21 C20 H20 119.6
C19 C20 H20 119.6
C22 C21 C20 120.6(2)
C22 C21 H21 119.7
C20 C21 H21 119.7
C21 C22 C23 119.3(2)
C21 C22 H22 120.3
C23 C22 H22 120.3
C22 C23 C24 120.4(2)
C22 C23 H23 119.8
C24 C23 H23 119.8
C23 C24 C19 121.1(2)
C23 C24 H24 119.4
C19 C24 H24 119.4
C26 C25 P1 110.10(15)
C26 C25 H25A 109.6
P1 C25 H25A 109.6
C26 C25 H25B 109.6
P1 C25 H25B 109.6
H25A C25 H25B 108.2
C25 C26 P2 110.08(16)
C25 C26 H26A 109.6
P2 C26 H26A 109.6
C25 C26 H26B 109.6
P2 C26 H26B 109.6
H26A C26 H26B 108.2
C28 C27 C32 118.7(2)
C28 C27 P2 122.83(18)
C32 C27 P2 118.50(18)
C27 C28 C29 120.8(2)
C27 C28 H28 119.6
C29 C28 H28 119.6
C30 C29 C28 119.8(2)
C30 C29 H29 120.1
C28 C29 H29 120.1
C29 C30 C31 120.3(2)
C29 C30 H30 119.9
C31 C30 H30 119.9
C30 C31 C32 120.0(2)
C30 C31 H31 120.0
C32 C31 H31 120.0
C31 C32 C27 120.4(2)
C31 C32 H32 119.8
C27 C32 H32 119.8
C38 C33 C34 117.6(2)
C38 C33 P2 124.15(19)
C34 C33 P2 118.20(18)
C35 C34 C33 121.3(3)
C35 C34 H34 119.4
C33 C34 H34 119.4
C36 C35 C34 119.9(3)
C36 C35 H35 120.0
C34 C35 H35 120.0
C37 C36 C35 119.4(3)
C37 C36 H36 120.3
C35 C36 H36 120.3
C36 C37 C38 119.8(3)
C36 C37 H37 120.1
C38 C37 H37 120.1
C33 C38 C37 122.0(2)
C33 C38 H38 119.0
C37 C38 H38 119.0

loop_
_geom_bond_atom_site_label_1
_geom_bond_atom_site_label_2
_geom_bond_distance
Ru1 C1 1.864(2)
Ru1 C2 2.064(2)
Ru1 C6 2.208(2)
Ru1 P2 2.2978(7)
Ru1 P1 2.3429(6)
Ru1 H1 1.602(17)
P1 C13 1.838(2)
P1 C19 1.847(2)
P1 C25 1.861(2)
P2 C33 1.838(2)
P2 C27 1.839(2)
P2 C26 1.849(2)
O1 C1 1.166(3)
N1 C2 1.361(3)
N1 C3 1.386(3)
N1 C5 1.481(3)
N2 C2 1.362(3)
N2 C4 1.412(3)
N2 C10 1.476(3)
C3 C4 1.349(3)
C3 C8 1.493(3)
C4 C9 1.488(4)
C5 C7 1.525(3)
C5 C6 1.534(3)
C5 H5 0.90(2)
C6 H6B 0.9029
C6 H6A 0.90(2)
C7 H7A 0.9800
C7 H7B 0.9800
C7 H7C 0.9800
C8 H8A 0.9800
C8 H8B 0.9800
C8 H8C 0.9800
C9 H9A 0.9800
C9 H9B 0.9800
C9 H9C 0.9800
C10 C12 1.521(3)
C10 C11 1.526(3)
C10 H10 1.0000
C11 H11A 0.9800
C11 H11B 0.9800
C11 H11C 0.9800
C12 H12A 0.9800
C12 H12B 0.9800
C12 H12C 0.9800
C13 C14 1.388(4)
C13 C18 1.390(3)
C14 C15 1.394(3)
C14 H14 0.9500
C15 C16 1.384(4)
C15 H15 0.9500
C16 C17 1.365(4)
C16 H16 0.9500
C17 C18 1.385(3)
C17 H17 0.9500
C18 H18 0.9500
C19 C20 1.397(3)
C19 C24 1.397(3)
C20 C21 1.392(3)
C20 H20 0.9500
C21 C22 1.378(4)
C21 H21 0.9500
C22 C23 1.385(4)
C22 H22 0.9500
C23 C24 1.387(3)
C23 H23 0.9500
C24 H24 0.9500
C25 C26 1.530(3)
C25 H25A 0.9900
C25 H25B 0.9900
C26 H26A 0.9900
C26 H26B 0.9900
C27 C28 1.387(3)
C27 C32 1.392(3)
C28 C29 1.388(3)
C28 H28 0.9500
C29 C30 1.373(4)
C29 H29 0.9500
C30 C31 1.382(4)
C30 H30 0.9500
C31 C32 1.386(3)
C31 H31 0.9500
C32 H32 0.9500
C33 C38 1.365(3)
C33 C34 1.391(3)
C34 C35 1.386(4)
C34 H34 0.9500
C35 C36 1.385(4)
C35 H35 0.9500
C36 C37 1.371(4)
C36 H36 0.9500
C37 C38 1.395(4)
C37 H37 0.9500
C38 H38 0.9500

loop_
_geom_torsion_atom_site_label_1
_geom_torsion_atom_site_label_2
_geom_torsion_atom_site_label_3
_geom_torsion_atom_site_label_4
_geom_torsion
C1 Ru1 P1 C13 -135.70(12)
C2 Ru1 P1 C13 -37.47(11)
C6 Ru1 P1 C13 39.23(12)
P2 Ru1 P1 C13 131.65(10)
C1 Ru1 P1 C19 -6.81(12)
C2 Ru1 P1 C19 91.42(11)
C6 Ru1 P1 C19 168.13(11)
P2 Ru1 P1 C19 -99.46(9)
C1 Ru1 P1 C25 108.37(11)
C2 Ru1 P1 C25 -153.40(10)
C6 Ru1 P1 C25 -76.69(10)
P2 Ru1 P1 C25 15.72(8)
C1 Ru1 P2 C33 145.42(11)
C2 Ru1 P2 C33 -13.2(3)
C6 Ru1 P2 C33 -24.56(10)
P1 Ru1 P2 C33 -113.33(9)
C1 Ru1 P2 C27 22.19(11)
C2 Ru1 P2 C27 -136.5(3)
C6 Ru1 P2 C27 -147.79(10)
P1 Ru1 P2 C27 123.44(9)
C1 Ru1 P2 C26 -94.57(10)
C2 Ru1 P2 C26 106.8(3)
C6 Ru1 P2 C26 95.45(10)
P1 Ru1 P2 C26 6.68(8)
C2 Ru1 C1 O1 78(3)
C6 Ru1 C1 O1 22(3)
P2 Ru1 C1 O1 -98(3)
P1 Ru1 C1 O1 176(3)
C3 N1 C2 N2 0.3(2)
C5 N1 C2 N2 176.62(18)
C3 N1 C2 Ru1 -176.54(15)
C5 N1 C2 Ru1 -0.2(2)
C4 N2 C2 N1 -0.2(2)
C10 N2 C2 N1 -175.37(18)
C4 N2 C2 Ru1 175.48(18)
C10 N2 C2 Ru1 0.4(3)
C1 Ru1 C2 N1 -154.63(16)
C6 Ru1 C2 N1 15.54(15)
P2 Ru1 C2 N1 3.9(4)
P1 Ru1 C2 N1 102.92(15)
C1 Ru1 C2 N2 30.0(2)
C6 Ru1 C2 N2 -159.8(2)
P2 Ru1 C2 N2 -171.43(18)
P1 Ru1 C2 N2 -72.4(2)
C2 N1 C3 C4 -0.2(3)
C5 N1 C3 C4 -176.1(2)
C2 N1 C3 C8 -179.4(2)
C5 N1 C3 C8 4.7(4)
N1 C3 C4 N2 0.0(3)
C8 C3 C4 N2 179.1(2)
N1 C3 C4 C9 -178.5(2)
C8 C3 C4 C9 0.6(4)
C2 N2 C4 C3 0.1(3)
C10 N2 C4 C3 174.9(2)
C2 N2 C4 C9 178.7(2)
C10 N2 C4 C9 -6.5(4)
C2 N1 C5 C7 101.3(2)
C3 N1 C5 C7 -83.1(3)
C2 N1 C5 C6 -22.8(3)
C3 N1 C5 C6 152.9(2)
N1 C5 C6 Ru1 33.0(2)
C7 C5 C6 Ru1 -88.9(2)
C1 Ru1 C6 C5 30.7(5)
C2 Ru1 C6 C5 -26.77(15)
P2 Ru1 C6 C5 151.03(14)
P1 Ru1 C6 C5 -123.81(14)
C2 N2 C10 C12 115.3(2)
C4 N2 C10 C12 -58.9(3)
C2 N2 C10 C11 -116.5(2)
C4 N2 C10 C11 69.2(3)
C19 P1 C13 C14 -106.6(2)
C25 P1 C13 C14 147.7(2)
Ru1 P1 C13 C14 29.3(2)
C19 P1 C13 C18 70.4(2)
C25 P1 C13 C18 -35.3(2)
Ru1 P1 C13 C18 -153.70(17)
C18 C13 C14 C15 -1.0(4)
P1 C13 C14 C15 176.17(19)
C13 C14 C15 C16 -1.0(4)
C14 C15 C16 C17 2.3(4)
C15 C16 C17 C18 -1.6(4)
C16 C17 C18 C13 -0.4(4)
C14 C13 C18 C17 1.6(4)
P1 C13 C18 C17 -175.39(19)
C13 P1 C19 C20 1.5(2)
C25 P1 C19 C20 105.7(2)
Ru1 P1 C19 C20 -137.33(18)
C13 P1 C19 C24 177.89(19)
C25 P1 C19 C24 -77.9(2)
Ru1 P1 C19 C24 39.1(2)
C24 C19 C20 C21 0.3(4)
P1 C19 C20 C21 176.78(19)
C19 C20 C21 C22 -0.4(4)
C20 C21 C22 C23 0.7(4)
C21 C22 C23 C24 -1.0(4)
C22 C23 C24 C19 0.9(4)
C20 C19 C24 C23 -0.6(3)
P1 C19 C24 C23 -177.23(19)
C13 P1 C25 C26 -171.34(16)
C19 P1 C25 C26 84.45(17)
Ru1 P1 C25 C26 -40.94(17)
P1 C25 C26 P2 47.9(2)
C33 P2 C26 C25 94.47(18)
C27 P2 C26 C25 -160.62(16)
Ru1 P2 C26 C25 -33.64(18)
C33 P2 C27 C28 89.6(2)
C26 P2 C27 C28 -18.4(2)
Ru1 P2 C27 C28 -138.80(18)
C33 P2 C27 C32 -91.4(2)
C26 P2 C27 C32 160.59(19)
Ru1 P2 C27 C32 40.2(2)
C32 C27 C28 C29 -0.9(4)
P2 C27 C28 C29 178.07(19)
C27 C28 C29 C30 1.1(4)
C28 C29 C30 C31 -0.1(4)
C29 C30 C31 C32 -1.1(4)
C30 C31 C32 C27 1.3(4)
C28 C27 C32 C31 -0.3(4)
P2 C27 C32 C31 -179.32(19)
C27 P2 C33 C38 -113.1(2)
C26 P2 C33 C38 -7.2(3)
Ru1 P2 C33 C38 115.1(2)
C27 P2 C33 C34 68.7(2)
C26 P2 C33 C34 174.5(2)
Ru1 P2 C33 C34 -63.2(2)
C38 C33 C34 C35 0.9(4)
P2 C33 C34 C35 179.3(2)
C33 C34 C35 C36 -0.8(5)
C34 C35 C36 C37 0.0(5)
C35 C36 C37 C38 0.7(5)
C34 C33 C38 C37 -0.2(4)
P2 C33 C38 C37 -178.5(2)
C36 C37 C38 C33 -0.6(5)
